data_2006240
loop_
_publ_author_name
'Limmatvapirat, Sontaya'
'Yamaguchi, Kentaro'
'Yonemochi, Etsuo'
'Oguchi, Toshio'
'Yamamoto, Keiji'

_publ_section_title
;
 A 1:1 Deoxycholic Acid--Salicylic Acid Complex
;
_journal_issue 6
_journal_name_full 'Acta Crystallographica Section C'
_journal_page_first 803
_journal_page_last 805
_journal_paper_doi 10.1107/S0108270197000899
_journal_volume 53
_journal_year 1997
_chemical_formula_iupac 'C7 H6 O3, C24 H40 O4'
_chemical_formula_moiety 'C31 H46 O7'
_chemical_formula_sum 'C31 H46 O7'
_chemical_formula_weight 530.70
_space_group_IT_number 19
_symmetry_cell_setting orthorhombic
_symmetry_space_group_name_Hall 'P 2ac 2ab'
_symmetry_space_group_name_H-M 'P 21 21 21'
_cell_angle_alpha 90
_cell_angle_beta 90
_cell_angle_gamma 90
_cell_formula_units_Z 4
_cell_length_a 15.866(2)
_cell_length_b 17.320(2)
_cell_length_c 10.3158(9)
_cell_measurement_reflns_used 20
_cell_measurement_temperature 296.2
_cell_measurement_theta_max 20.7
_cell_measurement_theta_min 19.2
_cell_volume 2834.8(5)
_computing_cell_refinement 'MSC/AFC Diffractometer Control Software'
_computing_data_collection
;
MSC/AFC Diffractometer Control Software
(Molecular Structure Corporation, 1988)
;
_computing_data_reduction 'TEXSAN (Molecular Structure Corporation, 1995)'
_computing_publication_material TEXSAN
_computing_structure_refinement TEXSAN
_diffrn_ambient_temperature 296.2
_diffrn_measurement_device 'Rigaku AFC-7S'
_diffrn_measurement_method \w-2\q
_diffrn_radiation_monochromator graphite
_diffrn_radiation_source 'Rigaku sealed tube'
_diffrn_radiation_type CuK\a
_diffrn_radiation_wavelength 1.5418
_diffrn_reflns_av_R_equivalents 'not measured'
_diffrn_reflns_av_sigmaI/netI 0.062
_diffrn_reflns_limit_h_max 18
_diffrn_reflns_limit_h_min 0
_diffrn_reflns_limit_k_max 19
_diffrn_reflns_limit_k_min 0
_diffrn_reflns_limit_l_max 12
_diffrn_reflns_limit_l_min 0
_diffrn_reflns_number 2963
_diffrn_reflns_reduction_process 'Lp corrections applied'
_diffrn_reflns_theta_max 67.56
_diffrn_reflns_theta_min 2.55
_diffrn_standards_decay_% -0.68
_diffrn_standards_interval_count 150
_diffrn_standards_number 3
_exptl_absorpt_coefficient_mu 0.699
_exptl_absorpt_correction_type none
_exptl_crystal_colour colorless
_exptl_crystal_density_diffrn 1.243
_exptl_crystal_density_method 'not measured'
_exptl_crystal_description prismatic
_exptl_crystal_F_000 1152
_exptl_crystal_size_max 0.40
_exptl_crystal_size_mid 0.30
_exptl_crystal_size_min 0.15
_refine_diff_density_max 0.12
_refine_diff_density_min -0.10
_refine_ls_extinction_coef 0.00000
_refine_ls_extinction_method 'Type 2, Gaussian isotropic'
_refine_ls_goodness_of_fit_obs 1.867
_refine_ls_hydrogen_treatment noref
_refine_ls_matrix_type full
_refine_ls_number_constraints 0
_refine_ls_number_parameters 343
_refine_ls_number_reflns 2455
_refine_ls_number_restraints 0
_refine_ls_R_factor_obs .0413
_refine_ls_shift/esd_max 0.0320
_refine_ls_shift/esd_mean 0.0050
_refine_ls_structure_factor_coef F
_refine_ls_weighting_details 'w = 1/[\s^2^(Fo) + 0.00006|Fo|^2^]'
_refine_ls_weighting_scheme calc
_refine_ls_wR_factor_obs .0444
_reflns_number_observed 2455
_reflns_number_total 2900
_reflns_observed_criterion >1.5sigma(I)
_cod_data_source_file oa1013.cif
_cod_data_source_block DCA_SA
_cod_depositor_comments
;
The following automatic conversions were performed:

'_refine_ls_weighting_scheme' value 'w = 1/[\s^2^(Fo) +
0.00006|Fo|^2^]' was changed to 'calc'. New tag
'_refine_ls_weighting_details' was created. The value of the new tag
was set to 'w = 1/[\s^2^(Fo) + 0.00006|Fo|^2^]'.

Automatic conversion script
Id: cif_fix_values 3143 2015-03-26 13:38:13Z robertas 
;
_cod_database_code 2006240

loop_
_symmetry_equiv_pos_as_xyz
'   +x,   +y,   +z'
'1/2-x,   -y,1/2+z'
'1/2+x,1/2-y,   -z'
'   -x,1/2+y,1/2-z'

loop_
_atom_site_aniso_label
_atom_site_aniso_U_11
_atom_site_aniso_U_22
_atom_site_aniso_U_33
_atom_site_aniso_U_12
_atom_site_aniso_U_13
_atom_site_aniso_U_23
O1 .0450(10) .079(2) .0470(10) -.0190(10) .0020(10) -.0060(10)
O2 .0420(10) .0490(10) .0470(10) -.0130(10) .0030(10) .0100(10)
O3 .142(3) .096(3) .066(2) .069(2) -.053(2) -.020(2)
O4 .066(2) .060(2) .072(2) .0180(10) -.021(2) -.016(2)
O5 .057(2) .067(2) .059(2) -.0040(10) .0070(10) .0110(10)
O6 .045(2) .081(2) .071(2) .0040(10) .0030(10) .019(2)
O7 .0460(10) .079(2) .054(2) .0100(10) .0000(10) .0150(10)
C1 .039(2) .036(2) .039(2) .0020(10) -.0020(10) .0100(10)
C2 .037(2) .048(2) .035(2) .001(2) .0020(10) .004(2)
C3 .035(2) .063(2) .045(2) .001(2) -.006(2) .008(2)
C4 .028(2) .069(2) .047(2) .004(2) .0000(10) .003(2)
C5 .046(2) .057(2) .045(2) .020(2) -.001(2) .001(2)
C6 .039(2) .034(2) .041(2) .0060(10) .000(2) .0010(10)
C7 .033(2) .031(2) .037(2) .0010(10) .0030(10) .0020(10)
C8 .031(2) .032(2) .043(2) -.0040(10) .0000(10) .0040(10)
C9 .030(2) .049(2) .040(2) -.002(2) .0050(10) .007(2)
C10 .042(2) .049(2) .040(2) -.005(2) .006(2) .009(2)
C11 .074(3) .031(2) .064(2) .007(2) -.002(2) .000(2)
C12 .035(2) .047(2) .040(2) .005(2) .001(2) .001(2)
C13 .042(2) .044(2) .029(2) .003(2) .0040(10) -.0020(10)
C14 .032(2) .032(2) .036(2) .0000(10) -.0030(10) .0010(10)
C15 .027(2) .032(2) .041(2) -.0020(10) .0020(10) .0030(10)
C16 .056(2) .037(2) .052(2) -.001(2) -.014(2) -.003(2)
C17 .035(2) .033(2) .041(2) .0000(10) -.0020(10) .0000(10)
C18 .034(2) .051(2) .046(2) .005(2) -.003(2) .008(2)
C19 .031(2) .055(2) .051(2) .004(2) .006(2) .013(2)
C20 .050(2) .035(2) .045(2) .004(2) -.008(2) .001(2)
C21 .076(3) .085(3) .040(2) .033(3) .006(2) .011(2)
C22 .051(2) .047(2) .045(2) .010(2) -.008(2) .004(2)
C23 .063(2) .052(2) .051(2) .012(2) -.017(2) .003(2)
C24 .049(2) .048(2) .053(2) .004(2) -.010(2) .005(2)
C25 .048(2) .037(2) .049(2) .000(2) .003(2) -.007(2)
C26 .067(3) .041(2) .054(2) .005(2) -.012(2) -.001(2)
C27 .049(2) .054(2) .069(3) .008(2) -.015(2) -.007(2)
C28 .041(2) .075(3) .064(3) .001(2) -.003(2) -.007(2)
C29 .048(2) .055(2) .053(2) .002(2) .002(2) .002(2)
C30 .042(2) .038(2) .044(2) .000(2) -.002(2) -.005(2)
C31 .045(2) .048(2) .050(2) -.002(2) .001(2) -.003(2)

loop_
_atom_site_label
_atom_site_fract_x
_atom_site_fract_y
_atom_site_fract_z
_atom_site_U_iso_or_equiv
_atom_site_thermal_displace_type
_atom_site_calc_flag
_atom_site_calc_attached_atom
_atom_site_refinement_flags
_atom_site_occupancy
O1 .2232(2) .1018(2) .7794(2) .0569(8) Uani d . . 1.00
O2 .03420(10) .12770(10) .2918(2) .0460(7) Uani d . . 1.00
O3 -.3622(2) .2705(2) -.1861(3) .1010(10) Uani d . . 1.00
O4 -.3448(2) .3260(2) .0038(3) .0660(9) Uani d . . 1.00
O5 -.1388(2) .2441(2) .6895(3) .0609(8) Uani d . . 1.00
O6 -.2124(2) .3138(2) .5002(3) .0661(9) Uani d . . 1.00
O7 -.1380(2) .3490(2) .3277(3) .0597(8) Uani d . . 1.00
C1 .0504(2) -.0485(2) .7292(3) .0381(9) Uani d . . 1.00
C2 .0946(2) .0252(2) .7777(3) .0401(9) Uani d . . 1.00
C3 .1882(2) .0269(2) .7489(4) .0480(10) Uani d . . 1.00
C4 .2060(2) .0108(2) .6080(3) .0480(10) Uani d . . 1.00
C5 .1634(2) -.0634(2) .5642(4) .0490(10) Uani d . . 1.00
C6 .0671(2) -.0644(2) .5841(3) .0383(9) Uani d . . 1.00
C7 .0222(2) -.0021(2) .5014(3) .0336(8) Uani d . . 1.00
C8 -.0734(2) .0011(2) .5294(3) .0352(8) Uani d . . 1.00
C9 -.0900(2) .0132(2) .6744(3) .0398(9) Uani d . . 1.00
C10 -.0444(2) -.0451(2) .7594(3) .0437(10) Uani d . . 1.00
C11 .0371(3) -.1461(2) .5472(4) .0560(10) Uani d . . 1.00
C12 .0390(2) -.0081(2) .3556(3) .0405(9) Uani d . . 1.00
C13 -.0049(2) .0534(2) .2732(3) .0382(9) Uani d . . 1.00
C14 -.1003(2) .0557(2) .2999(3) .0335(8) Uani d . . 1.00
C15 -.1128(2) .0641(2) .4475(3) .0332(8) Uani d . . 1.00
C16 -.1396(2) -.0189(2) .2466(4) .0490(10) Uani d . . 1.00
C17 -.1512(2) .1271(2) .2516(3) .0363(9) Uani d . . 1.00
C18 -.2289(2) .1277(2) .3411(3) .0439(10) Uani d . . 1.00
C19 -.2073(2) .0803(2) .4632(4) .0458(10) Uani d . . 1.00
C20 -.1753(2) .1334(2) .1079(3) .0435(10) Uani d . . 1.00
C21 -.0988(3) .1326(2) .0170(4) .0670(10) Uani d . . 1.00
C22 -.2291(2) .2070(2) .0854(4) .0480(10) Uani d . . 1.00
C23 -.2688(3) .2102(2) -.0474(4) .0550(10) Uani d . . 1.00
C24 -.3284(2) .2754(2) -.0701(4) .0500(10) Uani d . . 1.00
C25 -.0667(2) .2546(2) .6205(4) .0445(10) Uani d . . 1.00
C26 .0085(3) .2268(2) .6739(4) .0540(10) Uani d . . 1.00
C27 .0830(2) .2351(2) .6088(4) .0570(10) Uani d . . 1.00
C28 .0851(2) .2712(2) .4907(4) .0600(10) Uani d . . 1.00
C29 .0114(2) .2998(2) .4363(4) .0520(10) Uani d . . 1.00
C30 -.0656(2) .2910(2) .5012(4) .0412(9) Uani d . . 1.00
C31 -.1448(2) .3191(2) .4438(4) .0480(10) Uani d . . 1.00
H1 .2161 -.0126 .8012 .0509 Uiso calc . . 1.00
H2 .0672 .0697 .7371 .0509 Uiso calc . . 1.00
H3 .0840 .0312 .8704 .0274 Uiso calc . . 1.00
H4 .0741 -.0907 .7781 .0380 Uiso calc . . 1.00
H5 .1850 .0525 .5576 .0626 Uiso calc . . 1.00
H6 .2660 .0073 .5946 .0438 Uiso calc . . 1.00
H7 .1757 -.0734 .4726 .0319 Uiso calc . . 1.00
H8 .1880 -.1076 .6103 .0633 Uiso calc . . 1.00
H9 .0465 .0473 .5279 .0261 Uiso calc . . 1.00
H10 -.0979 -.0476 .5052 .0201 Uiso calc . . 1.00
H11 -.0718 .0638 .6990 .0389 Uiso calc . . 1.00
H12 -.1500 .0103 .6910 .0620 Uiso calc . . 1.00
H13 -.0697 -.0957 .7452 .0614 Uiso calc . . 1.00
H14 -.0534 -.0330 .8495 .0265 Uiso calc . . 1.00
H15 -.0240 -.1535 .5548 .0799 Uiso calc . . 1.00
H16 .0492 -.1598 .4556 .0602 Uiso calc . . 1.00
H17 .0623 -.1873 .5973 .0882 Uiso calc . . 1.00
H18 .0972 -.0095 .3386 .0459 Uiso calc . . 1.00
H19 .0160 -.0589 .3282 .0366 Uiso calc . . 1.00
H20 .0040 .0408 .1850 .0285 Uiso calc . . 1.00
H21 -.0838 .1111 .4728 .0471 Uiso calc . . 1.00
H22 -.2003 -.0191 .2603 .1119 Uiso calc . . 1.00
H23 -.1312 -.0235 .1542 .0489 Uiso calc . . 1.00
H24 -.1171 -.0634 .2871 .0691 Uiso calc . . 1.00
H25 -.1180 .1739 .2705 .0312 Uiso calc . . 1.00
H26 -.2451 .1800 .3637 .0668 Uiso calc . . 1.00
H27 -.2763 .1051 .2965 .0537 Uiso calc . . 1.00
H28 -.2386 .0342 .4682 .0673 Uiso calc . . 1.00
H29 -.2181 .1102 .5412 .0401 Uiso calc . . 1.00
H30 -.2086 .0894 .0830 .0530 Uiso calc . . 1.00
H31 -.0666 .0883 .0319 .1222 Uiso calc . . 1.00
H32 -.1156 .1365 -.0701 .0693 Uiso calc . . 1.00
H33 -.0649 .1778 .0382 .1025 Uiso calc . . 1.00
H34 -.2730 .2074 .1494 .0378 Uiso calc . . 1.00
H35 -.1942 .2513 .0995 .0520 Uiso calc . . 1.00
H36 -.2218 .2132 -.1115 .1105 Uiso calc . . 1.00
H37 -.2951 .1607 -.0653 .0676 Uiso calc . . 1.00
H38 .0087 .2014 .7622 .0618 Uiso calc . . 1.00
H39 .1367 .2179 .6447 .0563 Uiso calc . . 1.00
H40 .1375 .2744 .4417 .0564 Uiso calc . . 1.00
H41 .0144 .3259 .3498 .0614 Uiso calc . . 1.00
H42 .1955 .1160 .8732 .0610 Uiso calc . . 1.00
H43 -.1903 .3658 .2835 .0934 Uiso calc . . 1.00
H44 -.1942 .2771 .6468 .1476 Uiso calc . . 1.00
H45 .0374 .1337 .3919 .1284 Uiso calc . . 1.00
H46 -.4024 .3178 -.1832 .1702 Uiso calc . . 1.00

loop_
_atom_type_symbol
_atom_type_scat_dispersion_real
_atom_type_scat_dispersion_imag
_atom_type_scat_source
C 0.018 0.009
;International Tables for Crystallography
(1992, Vol. C, Tables 4.2.6.8 and 6.1.1.1)
;
H 0.000 0.000
;International Tables for Crystallography
(1992, Vol. C, Table 6.1.1.2)
;
O 0.049 0.032
;International Tables for Crystallography
(1992, Vol. C, Tables 4.2.6.8 and 6.1.1.1)
;

loop_
_geom_angle_atom_site_label_1
_geom_angle_atom_site_label_2
_geom_angle_atom_site_label_3
_geom_angle
_geom_angle_publ_flag
C3 O1 H42 104.0(2) no
C13 O2 H45 104.0(2) no
C24 O3 H46 99.9(3) no
C25 O5 H44 112.3(3) no
C31 O7 H43 117.9(3) no
C2 C1 C6 112.6(3) no
C2 C1 C10 110.3(3) no
C2 C1 H4 106.3(3) no
C6 C1 C10 111.7(3) no
C6 C1 H4 107.8(3) no
C10 C1 H4 107.7(3) no
C1 C2 C3 113.5(3) no
C1 C2 H2 108.2(3) no
C1 C2 H3 109.1(3) no
C3 C2 H2 109.7(3) no
C3 C2 H3 111.0(3) no
H2 C2 H3 105.0(3) no
O1 C3 C2 110.6(3) no
O1 C3 C4 107.7(3) no
O1 C3 H1 109.6(3) no
C2 C3 C4 111.6(3) no
C2 C3 H1 108.8(3) no
C4 C3 H1 108.6(4) no
C3 C4 C5 111.1(3) no
C3 C4 H5 108.8(4) no
C3 C4 H6 109.5(3) no
C5 C4 H5 109.0(3) no
C5 C4 H6 110.1(3) no
H5 C4 H6 108.3(4) no
C4 C5 C6 114.1(3) no
C4 C5 H7 110.3(3) no
C4 C5 H8 109.9(3) no
C6 C5 H7 108.9(3) no
C6 C5 H8 108.7(3) no
H7 C5 H8 104.5(3) no
C1 C6 C5 107.3(3) no
C1 C6 C7 109.3(3) no
C1 C6 C11 110.4(3) no
C5 C6 C7 112.1(3) no
C5 C6 C11 106.4(3) no
C7 C6 C11 111.2(3) no
C6 C7 C8 111.9(3) no
C6 C7 C12 114.4(3) no
C6 C7 H9 105.9(3) no
C8 C7 C12 110.9(3) no
C8 C7 H9 107.7(3) no
C12 C7 H9 105.4(3) no
C7 C8 C9 110.8(3) no
C7 C8 C15 109.0(3) no
C7 C8 H10 108.5(3) no
C9 C8 C15 112.0(3) no
C9 C8 H10 107.7(3) no
C15 C8 H10 108.7(3) no
C8 C9 C10 112.9(3) no
C8 C9 H11 109.4(3) no
C8 C9 H12 109.5(3) no
C10 C9 H11 108.1(3) no
C10 C9 H12 109.3(3) no
H11 C9 H12 107.4(3) no
C1 C10 C9 112.0(3) no
C1 C10 H13 109.7(3) no
C1 C10 H14 110.4(3) no
C9 C10 H13 108.4(3) no
C9 C10 H14 109.9(3) no
H13 C10 H14 106.2(3) no
C6 C11 H15 113.9(3) no
C6 C11 H16 113.2(3) no
C6 C11 H17 114.7(4) no
H15 C11 H16 103.7(4) no
H15 C11 H17 105.6(4) no
H16 C11 H17 104.7(3) no
C7 C12 C13 114.8(3) no
C7 C12 H18 110.9(3) no
C7 C12 H19 105.9(3) no
C13 C12 H18 111.2(3) no
C13 C12 H19 107.0(3) no
H18 C12 H19 106.6(3) no
O2 C13 C12 110.6(3) no
O2 C13 C14 112.1(3) no
O2 C13 H20 105.7(3) no
C12 C13 C14 111.5(3) no
C12 C13 H20 107.8(3) no
C14 C13 H20 108.9(3) no
C13 C14 C15 107.8(3) no
C13 C14 C16 108.3(3) no
C13 C14 C17 118.2(3) no
C15 C14 C16 112.4(3) no
C15 C14 C17 100.0(3) no
C16 C14 C17 110.0(2) no
C8 C15 C14 115.4(3) no
C8 C15 C19 118.4(3) no
C8 C15 H21 105.0(3) no
C14 C15 C19 104.3(3) no
C14 C15 H21 106.5(3) no
C19 C15 H21 106.4(3) no
C14 C16 H22 110.6(3) no
C14 C16 H23 111.6(3) no
C14 C16 H24 112.0(3) no
H22 C16 H23 106.2(3) no
H22 C16 H24 107.8(4) no
H23 C16 H24 108.5(3) no
C14 C17 C18 103.2(3) no
C14 C17 C20 119.6(3) no
C14 C17 H25 108.3(3) no
C18 C17 C20 112.3(3) no
C18 C17 H25 107.7(3) no
C20 C17 H25 105.4(3) no
C17 C18 C19 108.0(3) no
C17 C18 H26 111.3(3) no
C17 C18 H27 109.7(3) no
C19 C18 H26 111.1(3) no
C19 C18 H27 110.3(3) no
H26 C18 H27 106.6(3) no
C15 C19 C18 103.2(3) no
C15 C19 H28 111.5(3) no
C15 C19 H29 110.9(3) no
C18 C19 H28 112.3(3) no
C18 C19 H29 110.7(3) no
H28 C19 H29 108.3(3) no
C17 C20 C21 113.2(3) no
C17 C20 C22 109.8(3) no
C17 C20 H30 109.8(3) no
C21 C20 C22 110.6(3) no
C21 C20 H30 105.3(3) no
C22 C20 H30 108.0(3) no
C20 C21 H31 109.8(4) no
C20 C21 H32 111.1(4) no
C20 C21 H33 107.0(3) no
H31 C21 H32 111.8(4) no
H31 C21 H33 108.6(4) no
H32 C21 H33 108.3(4) no
C20 C22 C23 113.3(3) no
C20 C22 H34 107.6(3) no
C20 C22 H35 108.5(3) no
C23 C22 H34 108.8(3) no
C23 C22 H35 110.5(3) no
H34 C22 H35 108.1(4) no
C22 C23 C24 115.8(3) no
C22 C23 H36 106.9(3) no
C22 C23 H37 108.6(4) no
C24 C23 H36 109.3(3) no
C24 C23 H37 111.5(3) no
H36 C23 H37 103.9(4) no
O3 C24 O4 122.8(4) no
O3 C24 C23 110.6(4) no
O4 C24 C23 126.6(4) no
O5 C25 C26 117.7(3) no
O5 C25 C30 122.5(3) no
C26 C25 C30 119.7(3) no
C25 C26 C27 120.5(4) no
C25 C26 H38 120.4(4) no
C27 C26 H38 119.1(4) no
C26 C27 C28 120.4(4) no
C26 C27 H39 122.5(4) no
C28 C27 H39 117.1(4) no
C27 C28 C29 120.1(4) no
C27 C28 H40 120.5(4) no
C29 C28 H40 119.3(4) no
C28 C29 C30 120.2(4) no
C28 C29 H41 118.7(4) no
C30 C29 H41 121.1(4) no
C25 C30 C29 119.1(3) no
C25 C30 C31 119.8(3) no
C29 C30 C31 121.1(3) no
O6 C31 O7 122.4(4) no
O6 C31 C30 122.2(3) no
O7 C31 C30 115.4(3) no

loop_
_geom_bond_atom_site_label_1
_geom_bond_atom_site_label_2
_geom_bond_site_symmetry_1
_geom_bond_site_symmetry_2
_geom_bond_distance
_geom_bond_publ_flag
O1 C3 . . 1.445(4) no
O2 C13 . . 1.440(4) no
O3 C24 . . 1.314(4) no
O4 C24 . . 1.190(4) no
O5 C25 . . 1.360(4) no
O6 C31 . . 1.225(4) no
O7 C31 . . 1.309(4) no
C1 C2 . . 1.540(4) no
C1 C6 . . 1.545(4) no
C1 C10 . . 1.537(4) no
C2 C3 . . 1.515(4) no
C3 C4 . . 1.507(5) no
C4 C5 . . 1.520(5) no
C5 C6 . . 1.542(4) no
C6 C7 . . 1.550(4) no
C6 C11 . . 1.542(4) no
C7 C8 . . 1.545(4) no
C7 C12 . . 1.531(4) no
C8 C9 . . 1.534(4) no
C8 C15 . . 1.515(4) no
C9 C10 . . 1.520(4) no
C12 C13 . . 1.530(4) no
C13 C14 . . 1.539(4) no
C14 C15 . . 1.543(4) no
C14 C16 . . 1.536(4) no
C14 C17 . . 1.559(4) no
C15 C19 . . 1.534(4) no
C17 C18 . . 1.540(4) no
C17 C20 . . 1.535(4) no
C18 C19 . . 1.543(5) no
C20 C21 . . 1.533(5) no
C20 C22 . . 1.552(4) no
C22 C23 . . 1.510(5) no
C23 C24 . . 1.491(5) no
C25 C26 . . 1.399(5) no
C25 C30 . . 1.383(5) no
C26 C27 . . 1.367(5) no
C27 C28 . . 1.370(6) no
C28 C29 . . 1.388(5) no
C29 C30 . . 1.401(4) no
C30 C31 . . 1.472(5) no

loop_
_geom_torsion_atom_site_label_1
_geom_torsion_atom_site_label_2
_geom_torsion_atom_site_label_3
_geom_torsion_atom_site_label_4
_geom_torsion
_geom_torsion_publ_flag
C17 C20 C22 C23 -169.4(3) yes
C17 C14 C15 C19 46.2(3) yes
C14 C15 C19 C18 -33.8(3) yes
C15 C19 C18 C17 8.0(4) yes
C19 C18 C17 C14 20.3(3) yes
C18 C17 C14 C15 -40.0(3) yes

loop_
_cod_related_entry_id
_cod_related_entry_database
_cod_related_entry_code
1 ChemSpider 21186412
